data_7201218
loop_
_publ_author_name
'Trewin, Abbie'
'Cooper, Andrew I.'

_publ_section_title
;
 Predicting microporous crystalline polyimides
;
_journal_issue 9
_journal_name_full CrystEngComm
_journal_page_first 1819
_journal_paper_doi 10.1039/b906280g
_journal_volume 11
_journal_year 2009
_space_group_IT_number 1
_symmetry_cell_setting triclinic
_symmetry_Int_Tables_number 1
_symmetry_space_group_name_Hall 'P 1'
_symmetry_space_group_name_H-M 'P 1'
_audit_creation_date 2009-05-01
_audit_creation_method 'Materials Studio'
_cell_angle_alpha 89.8870
_cell_angle_beta 90.1647
_cell_angle_gamma 90.1100
_cell_length_a 41.4552
_cell_length_b 42.4335
_cell_length_c 42.5491
_cell_volume 74847.072
_cod_data_source_file b906280g.txt
_cod_data_source_block A5-
_cod_original_sg_symbol_H-M P1
_cod_struct_determination_method theoretical
_cod_database_code 7201218

loop_
_symmetry_equiv_pos_as_xyz
x,y,z

loop_
_atom_site_label
_atom_site_type_symbol
_atom_site_fract_x
_atom_site_fract_y
_atom_site_fract_z
_atom_site_U_iso_or_equiv
_atom_site_adp_type
_atom_site_occupancy
C1 C -0.21064 -0.14655 -0.16312 0.00000 Uiso 1.00
C2 C -0.19004 -0.12303 -0.14425 0.00000 Uiso 1.00
C3 C -0.23269 -0.12483 -0.18248 0.00000 Uiso 1.00
C4 C -0.19037 -0.16807 -0.18425 0.00000 Uiso 1.00
C5 C -0.22942 -0.16979 -0.14221 0.00000 Uiso 1.00
C6 C -0.15742 -0.11726 -0.15025 0.00000 Uiso 1.00
C7 C -0.13969 -0.09599 -0.13252 0.00000 Uiso 1.00
C8 C -0.15353 -0.07900 -0.10803 0.00000 Uiso 1.00
C9 C -0.18644 -0.08348 -0.10300 0.00000 Uiso 1.00
C10 C -0.20423 -0.10456 -0.12088 0.00000 Uiso 1.00
C11 C -0.26614 -0.12323 -0.17889 0.00000 Uiso 1.00
C12 C -0.28487 -0.10350 -0.19744 0.00000 Uiso 1.00
C13 C -0.27123 -0.08377 -0.22005 0.00000 Uiso 1.00
C14 C -0.23776 -0.08435 -0.22283 0.00000 Uiso 1.00
C15 C -0.21908 -0.10429 -0.20456 0.00000 Uiso 1.00
C16 C -0.16476 -0.18549 -0.17176 0.00000 Uiso 1.00
C17 C -0.14553 -0.20444 -0.19042 0.00000 Uiso 1.00
C18 C -0.15127 -0.20779 -0.22258 0.00000 Uiso 1.00
C19 C -0.17793 -0.19179 -0.23469 0.00000 Uiso 1.00
C20 C -0.19697 -0.17258 -0.21615 0.00000 Uiso 1.00
C21 C -0.22512 -0.17225 -0.10971 0.00000 Uiso 1.00
C22 C -0.24360 -0.19260 -0.09166 0.00000 Uiso 1.00
C23 C -0.26676 -0.21230 -0.10509 0.00000 Uiso 1.00
C24 C -0.26969 -0.21146 -0.13771 0.00000 Uiso 1.00
C25 C -0.25151 -0.19080 -0.15572 0.00000 Uiso 1.00
H26 H -0.14518 -0.12947 -0.16958 0.00000 Uiso 1.00
H27 H -0.11401 -0.09314 -0.13834 0.00000 Uiso 1.00
H28 H -0.19917 -0.07052 -0.08445 0.00000 Uiso 1.00
H29 H -0.23019 -0.10727 -0.11622 0.00000 Uiso 1.00
H30 H -0.27827 -0.13771 -0.16103 0.00000 Uiso 1.00
H31 H -0.31112 -0.10394 -0.19377 0.00000 Uiso 1.00
H32 H -0.22526 -0.06909 -0.23984 0.00000 Uiso 1.00
H33 H -0.19273 -0.10413 -0.20765 0.00000 Uiso 1.00
H34 H -0.15949 -0.18369 -0.14646 0.00000 Uiso 1.00
H35 H -0.12535 -0.21663 -0.17882 0.00000 Uiso 1.00
H36 H -0.18462 -0.19373 -0.25965 0.00000 Uiso 1.00
H37 H -0.21773 -0.16082 -0.22719 0.00000 Uiso 1.00
H38 H -0.20683 -0.15788 -0.09765 0.00000 Uiso 1.00
H39 H -0.23962 -0.19249 -0.06609 0.00000 Uiso 1.00
H40 H -0.28697 -0.22687 -0.14996 0.00000 Uiso 1.00
H41 H -0.25486 -0.19059 -0.18138 0.00000 Uiso 1.00
C42 C 0.04037 0.10474 0.08447 0.00000 Uiso 1.00
C43 C 0.02000 0.08388 0.06245 0.00000 Uiso 1.00
C44 C 0.06085 0.08483 0.10733 0.00000 Uiso 1.00
C45 C 0.01830 0.05106 0.06466 0.00000 Uiso 1.00
C46 C -0.00120 0.03350 0.04477 0.00000 Uiso 1.00
C47 C -0.01975 0.04754 0.02125 0.00000 Uiso 1.00
C48 C -0.01724 0.08015 0.01816 0.00000 Uiso 1.00
C49 C 0.00205 0.09775 0.03819 0.00000 Uiso 1.00
C50 C 0.04569 0.06758 0.13121 0.00000 Uiso 1.00
C51 C 0.06275 0.04831 0.15164 0.00000 Uiso 1.00
C52 C 0.09612 0.04516 0.14946 0.00000 Uiso 1.00
C53 C 0.11149 0.06332 0.12662 0.00000 Uiso 1.00
C54 C 0.09447 0.08279 0.10632 0.00000 Uiso 1.00
H55 H 0.03255 0.03831 0.08235 0.00000 Uiso 1.00
H56 H -0.00171 0.00782 0.04834 0.00000 Uiso 1.00
H57 H -0.03081 0.09287 -0.00012 0.00000 Uiso 1.00
H58 H 0.00299 0.12351 0.03513 0.00000 Uiso 1.00
H59 H 0.01929 0.06895 0.13353 0.00000 Uiso 1.00
H60 H 0.04895 0.03518 0.16943 0.00000 Uiso 1.00
H61 H 0.13785 0.06243 0.12384 0.00000 Uiso 1.00
H62 H 0.10837 0.09669 0.08928 0.00000 Uiso 1.00
C63 C -0.48373 0.08276 -0.43332 0.00000 Uiso 1.00
C64 C -0.43837 0.08299 -0.39243 0.00000 Uiso 1.00
C65 C -0.49163 0.05173 -0.42541 0.00000 Uiso 1.00
C66 C -0.51186 0.03362 -0.44405 0.00000 Uiso 1.00
C67 C -0.52554 0.04529 -0.47172 0.00000 Uiso 1.00
C68 C -0.51944 0.07695 -0.47846 0.00000 Uiso 1.00
C69 C -0.49966 0.09526 -0.45951 0.00000 Uiso 1.00
C70 C -0.43196 0.09074 -0.36111 0.00000 Uiso 1.00
C71 C -0.41197 0.07238 -0.34246 0.00000 Uiso 1.00
C72 C -0.39716 0.04535 -0.35406 0.00000 Uiso 1.00
C73 C -0.40253 0.03817 -0.38560 0.00000 Uiso 1.00
C74 C -0.42219 0.05675 -0.40437 0.00000 Uiso 1.00
H75 H -0.48164 0.04099 -0.40396 0.00000 Uiso 1.00
H76 H -0.51623 0.00924 -0.43628 0.00000 Uiso 1.00
H77 H -0.52979 0.08842 -0.49937 0.00000 Uiso 1.00
H78 H -0.49579 0.12018 -0.46567 0.00000 Uiso 1.00
H79 H -0.44274 0.11198 -0.35078 0.00000 Uiso 1.00
H80 H -0.40829 0.07978 -0.31795 0.00000 Uiso 1.00
H81 H -0.39129 0.01741 -0.39643 0.00000 Uiso 1.00
H82 H -0.42552 0.05044 -0.42925 0.00000 Uiso 1.00
C83 C -0.46151 -0.39580 0.08608 0.00000 Uiso 1.00
C84 C -0.48443 -0.41294 0.06313 0.00000 Uiso 1.00
C85 C -0.43925 -0.37678 0.06426 0.00000 Uiso 1.00
C86 C -0.47159 -0.43222 0.03961 0.00000 Uiso 1.00
C87 C -0.49096 -0.44889 0.01886 0.00000 Uiso 1.00
C88 C -0.52448 -0.44722 0.02036 0.00000 Uiso 1.00
C89 C -0.53741 -0.42689 0.04269 0.00000 Uiso 1.00
C90 C -0.51801 -0.40991 0.06318 0.00000 Uiso 1.00
C91 C -0.40628 -0.38272 0.06086 0.00000 Uiso 1.00
C92 C -0.38725 -0.36496 0.04072 0.00000 Uiso 1.00
C93 C -0.40001 -0.34029 0.02296 0.00000 Uiso 1.00
C94 C -0.43302 -0.33483 0.02564 0.00000 Uiso 1.00
C95 C -0.45214 -0.35284 0.04541 0.00000 Uiso 1.00
H96 H -0.44522 -0.43458 0.03778 0.00000 Uiso 1.00
H97 H -0.47898 -0.46392 0.00141 0.00000 Uiso 1.00
H98 H -0.56367 -0.42400 0.04480 0.00000 Uiso 1.00
H99 H -0.52996 -0.39377 0.07954 0.00000 Uiso 1.00
H100 H -0.39483 -0.40194 0.07414 0.00000 Uiso 1.00
H101 H -0.36147 -0.37084 0.03937 0.00000 Uiso 1.00
H102 H -0.44476 -0.31591 0.01214 0.00000 Uiso 1.00
H103 H -0.47815 -0.34787 0.04677 0.00000 Uiso 1.00
C104 C 0.03883 -0.39505 -0.41352 0.00000 Uiso 1.00
C105 C 0.01772 -0.41746 -0.43304 0.00000 Uiso 1.00
C106 C 0.01921 -0.37258 -0.39282 0.00000 Uiso 1.00
C107 C -0.01238 -0.42794 -0.42261 0.00000 Uiso 1.00
C108 C -0.03133 -0.44807 -0.44047 0.00000 Uiso 1.00
C109 C -0.02115 -0.45932 -0.46958 0.00000 Uiso 1.00
C110 C 0.00951 -0.45000 -0.47937 0.00000 Uiso 1.00
C111 C 0.02852 -0.42996 -0.46148 0.00000 Uiso 1.00
C112 C 0.02979 -0.36327 -0.36303 0.00000 Uiso 1.00
C113 C 0.01147 -0.34373 -0.34414 0.00000 Uiso 1.00
C114 C -0.01804 -0.33165 -0.35427 0.00000 Uiso 1.00
C115 C -0.02773 -0.33930 -0.38473 0.00000 Uiso 1.00
C116 C -0.00954 -0.35908 -0.40353 0.00000 Uiso 1.00
H117 H -0.02148 -0.42004 -0.39969 0.00000 Uiso 1.00
H118 H -0.05494 -0.45481 -0.43080 0.00000 Uiso 1.00
H119 H 0.01958 -0.45823 -0.50178 0.00000 Uiso 1.00
H120 H 0.05271 -0.42367 -0.47004 0.00000 Uiso 1.00
H121 H 0.02092 -0.33823 -0.32059 0.00000 Uiso 1.00
H122 H -0.05038 -0.33007 -0.39458 0.00000 Uiso 1.00
H123 H -0.01816 -0.36444 -0.42740 0.00000 Uiso 1.00
C124 C -0.71164 -0.14573 -0.66439 0.00000 Uiso 1.00
C125 C -0.68935 -0.12528 -0.64391 0.00000 Uiso 1.00
C126 C -0.73368 -0.16692 -0.64448 0.00000 Uiso 1.00
C127 C -0.73584 -0.12601 -0.68358 0.00000 Uiso 1.00
C128 C -0.68782 -0.16461 -0.68462 0.00000 Uiso 1.00
C129 C -0.67276 -0.09967 -0.65690 0.00000 Uiso 1.00
C130 C -0.65318 -0.08033 -0.63880 0.00000 Uiso 1.00
C131 C -0.64824 -0.08620 -0.60692 0.00000 Uiso 1.00
C132 C -0.66328 -0.11272 -0.59426 0.00000 Uiso 1.00
C133 C -0.68326 -0.13177 -0.61222 0.00000 Uiso 1.00
C134 C -0.73610 -0.19953 -0.64828 0.00000 Uiso 1.00
C135 C -0.75596 -0.21769 -0.62931 0.00000 Uiso 1.00
C136 C -0.77503 -0.20431 -0.60593 0.00000 Uiso 1.00
C137 C -0.77371 -0.17163 -0.60294 0.00000 Uiso 1.00
C138 C -0.75365 -0.15350 -0.62170 0.00000 Uiso 1.00
C139 C -0.75406 -0.13978 -0.70764 0.00000 Uiso 1.00
C140 C -0.77553 -0.12244 -0.72573 0.00000 Uiso 1.00
C141 C -0.78073 -0.09046 -0.72025 0.00000 Uiso 1.00
C142 C -0.76417 -0.07715 -0.69498 0.00000 Uiso 1.00
C143 C -0.74255 -0.09442 -0.67703 0.00000 Uiso 1.00
C144 C -0.68471 -0.16120 -0.71712 0.00000 Uiso 1.00
C145 C -0.66352 -0.17957 -0.73433 0.00000 Uiso 1.00
C146 C -0.64328 -0.20175 -0.72018 0.00000 Uiso 1.00
C147 C -0.64509 -0.20388 -0.68750 0.00000 Uiso 1.00
C148 C -0.66665 -0.18594 -0.67034 0.00000 Uiso 1.00
H149 H -0.67584 -0.09444 -0.68208 0.00000 Uiso 1.00
H150 H -0.64169 -0.06004 -0.65039 0.00000 Uiso 1.00
H151 H -0.65984 -0.11909 -0.56940 0.00000 Uiso 1.00
H152 H -0.69429 -0.15250 -0.60101 0.00000 Uiso 1.00
H153 H -0.72208 -0.21147 -0.66662 0.00000 Uiso 1.00
H154 H -0.75608 -0.24330 -0.63325 0.00000 Uiso 1.00
H155 H -0.78843 -0.15931 -0.58537 0.00000 Uiso 1.00
H156 H -0.75326 -0.12778 -0.61845 0.00000 Uiso 1.00
H157 H -0.75085 -0.16501 -0.71267 0.00000 Uiso 1.00
H158 H -0.78818 -0.13474 -0.74488 0.00000 Uiso 1.00
H159 H -0.76756 -0.05224 -0.68871 0.00000 Uiso 1.00
H160 H -0.73073 -0.08258 -0.65713 0.00000 Uiso 1.00
H161 H -0.69913 -0.14359 -0.72984 0.00000 Uiso 1.00
H162 H -0.66353 -0.17589 -0.75992 0.00000 Uiso 1.00
H163 H -0.62960 -0.22015 -0.67416 0.00000 Uiso 1.00
H164 H -0.66733 -0.18884 -0.64464 0.00000 Uiso 1.00
C165 C -0.20933 -0.64743 -0.66402 0.00000 Uiso 1.00
C166 C -0.19003 -0.62571 -0.64201 0.00000 Uiso 1.00
C167 C -0.23152 -0.62886 -0.68644 0.00000 Uiso 1.00
C168 C -0.18737 -0.66627 -0.68613 0.00000 Uiso 1.00
C169 C -0.22746 -0.66936 -0.64123 0.00000 Uiso 1.00
C170 C -0.16801 -0.63879 -0.62071 0.00000 Uiso 1.00
C171 C -0.14976 -0.62035 -0.60056 0.00000 Uiso 1.00
C172 C -0.15255 -0.58762 -0.60025 0.00000 Uiso 1.00
C173 C -0.17523 -0.57455 -0.62074 0.00000 Uiso 1.00
C174 C -0.19361 -0.59300 -0.64089 0.00000 Uiso 1.00
C175 C -0.26512 -0.63121 -0.68697 0.00000 Uiso 1.00
C176 C -0.28382 -0.61297 -0.70701 0.00000 Uiso 1.00
C177 C -0.27030 -0.59204 -0.72866 0.00000 Uiso 1.00
C178 C -0.23665 -0.59099 -0.72934 0.00000 Uiso 1.00
C179 C -0.21795 -0.60865 -0.70882 0.00000 Uiso 1.00
C180 C -0.20086 -0.68862 -0.70644 0.00000 Uiso 1.00
C181 C -0.18205 -0.70677 -0.72625 0.00000 Uiso 1.00
C182 C -0.14858 -0.70350 -0.72703 0.00000 Uiso 1.00
C183 C -0.13518 -0.68040 -0.70770 0.00000 Uiso 1.00
C184 C -0.15398 -0.66211 -0.68801 0.00000 Uiso 1.00
C185 C -0.21968 -0.70114 -0.63720 0.00000 Uiso 1.00
C186 C -0.23605 -0.72020 -0.61610 0.00000 Uiso 1.00
C187 C -0.26146 -0.70899 -0.59783 0.00000 Uiso 1.00
C188 C -0.26839 -0.67695 -0.60096 0.00000 Uiso 1.00
C189 C -0.25143 -0.65765 -0.62143 0.00000 Uiso 1.00
H190 H -0.16475 -0.66452 -0.62021 0.00000 Uiso 1.00
H191 H -0.13274 -0.63258 -0.58487 0.00000 Uiso 1.00
H192 H -0.17917 -0.54894 -0.62162 0.00000 Uiso 1.00
H193 H -0.21136 -0.58118 -0.65606 0.00000 Uiso 1.00
H194 H -0.27768 -0.64788 -0.67148 0.00000 Uiso 1.00
H195 H -0.31009 -0.61576 -0.70487 0.00000 Uiso 1.00
H196 H -0.22365 -0.57582 -0.74604 0.00000 Uiso 1.00
H197 H -0.19151 -0.60654 -0.71004 0.00000 Uiso 1.00
H198 H -0.22718 -0.69211 -0.70635 0.00000 Uiso 1.00
H199 H -0.19445 -0.72416 -0.74115 0.00000 Uiso 1.00
H200 H -0.10898 -0.67618 -0.70739 0.00000 Uiso 1.00
H201 H -0.14186 -0.64406 -0.67372 0.00000 Uiso 1.00
H202 H -0.19986 -0.71171 -0.65064 0.00000 Uiso 1.00
H203 H -0.22808 -0.74487 -0.61462 0.00000 Uiso 1.00
H204 H -0.28768 -0.66570 -0.58733 0.00000 Uiso 1.00
H205 H -0.25736 -0.63239 -0.62250 0.00000 Uiso 1.00
C206 C -0.70920 -0.64628 -0.16618 0.00000 Uiso 1.00
C207 C -0.68897 -0.62315 -0.14658 0.00000 Uiso 1.00
C208 C -0.72958 -0.62390 -0.18648 0.00000 Uiso 1.00
C209 C -0.68924 -0.66935 -0.18592 0.00000 Uiso 1.00
C210 C -0.72957 -0.66879 -0.14606 0.00000 Uiso 1.00
C211 C -0.65757 -0.61431 -0.15459 0.00000 Uiso 1.00
C212 C -0.63982 -0.59346 -0.13635 0.00000 Uiso 1.00
C213 C -0.65265 -0.57933 -0.10956 0.00000 Uiso 1.00
C214 C -0.68461 -0.58689 -0.10252 0.00000 Uiso 1.00
C215 C -0.70221 -0.60807 -0.12047 0.00000 Uiso 1.00
C216 C -0.76057 -0.61441 -0.17785 0.00000 Uiso 1.00
C217 C -0.77887 -0.59468 -0.19677 0.00000 Uiso 1.00
C218 C -0.76709 -0.58284 -0.22512 0.00000 Uiso 1.00
C219 C -0.73554 -0.59096 -0.23297 0.00000 Uiso 1.00
C220 C -0.71722 -0.61065 -0.21404 0.00000 Uiso 1.00
C221 C -0.69966 -0.67969 -0.21544 0.00000 Uiso 1.00
C222 C -0.68154 -0.70034 -0.23332 0.00000 Uiso 1.00
C223 C -0.65215 -0.71214 -0.22258 0.00000 Uiso 1.00
C224 C -0.64245 -0.70315 -0.19249 0.00000 Uiso 1.00
C225 C -0.66072 -0.68270 -0.17449 0.00000 Uiso 1.00
C226 C -0.75751 -0.68282 -0.15812 0.00000 Uiso 1.00
C227 C -0.77625 -0.70311 -0.14029 0.00000 Uiso 1.00
C228 C -0.76780 -0.71112 -0.10956 0.00000 Uiso 1.00
C229 C -0.73913 -0.69835 -0.09796 0.00000 Uiso 1.00
C230 C -0.72043 -0.67793 -0.11575 0.00000 Uiso 1.00
H231 H -0.64638 -0.62399 -0.17588 0.00000 Uiso 1.00
H232 H -0.61498 -0.58855 -0.14395 0.00000 Uiso 1.00
H233 H -0.69696 -0.57634 -0.08228 0.00000 Uiso 1.00
H234 H -0.72732 -0.61318 -0.11387 0.00000 Uiso 1.00
H235 H -0.77096 -0.62279 -0.15559 0.00000 Uiso 1.00
H236 H -0.80331 -0.58886 -0.18865 0.00000 Uiso 1.00
H237 H -0.72434 -0.58208 -0.25466 0.00000 Uiso 1.00
H238 H -0.69238 -0.61626 -0.22114 0.00000 Uiso 1.00
H239 H -0.72278 -0.67129 -0.22498 0.00000 Uiso 1.00
H240 H -0.69107 -0.70693 -0.25655 0.00000 Uiso 1.00
H241 H -0.61980 -0.71198 -0.18228 0.00000 Uiso 1.00
H242 H -0.65232 -0.67662 -0.15071 0.00000 Uiso 1.00
H243 H -0.76506 -0.67748 -0.18236 0.00000 Uiso 1.00
H244 H -0.79825 -0.71264 -0.15124 0.00000 Uiso 1.00
H245 H -0.73058 -0.70405 -0.07413 0.00000 Uiso 1.00
H246 H -0.69786 -0.66878 -0.10560 0.00000 Uiso 1.00
C247 C -0.94139 -0.37207 -0.43369 0.00000 Uiso 1.00
C248 C -0.94041 -0.41810 -0.39434 0.00000 Uiso 1.00
C249 C -0.95255 -0.36099 -0.46270 0.00000 Uiso 1.00
C250 C -0.93438 -0.34063 -0.48104 0.00000 Uiso 1.00
C251 C -0.90420 -0.32982 -0.47126 0.00000 Uiso 1.00
C252 C -0.89380 -0.33946 -0.44157 0.00000 Uiso 1.00
C253 C -0.91204 -0.35967 -0.42315 0.00000 Uiso 1.00
C254 C -0.95184 -0.43142 -0.36643 0.00000 Uiso 1.00
C255 C -0.93296 -0.45129 -0.34825 0.00000 Uiso 1.00
C256 C -0.90175 -0.45952 -0.35716 0.00000 Uiso 1.00
C257 C -0.89113 -0.44799 -0.38607 0.00000 Uiso 1.00
C258 C -0.91002 -0.42812 -0.40430 0.00000 Uiso 1.00
H259 H -0.97632 -0.36862 -0.47141 0.00000 Uiso 1.00
H260 H -0.94454 -0.33348 -0.50387 0.00000 Uiso 1.00
H261 H -0.87053 -0.33141 -0.43201 0.00000 Uiso 1.00
H262 H -0.90293 -0.36633 -0.39977 0.00000 Uiso 1.00
H263 H -0.97628 -0.42562 -0.35829 0.00000 Uiso 1.00
H264 H -0.94340 -0.46001 -0.32614 0.00000 Uiso 1.00
H265 H -0.86710 -0.45403 -0.39514 0.00000 Uiso 1.00
H266 H -0.90056 -0.41993 -0.42702 0.00000 Uiso 1.00
C267 C -0.44220 -0.41875 -0.89312 0.00000 Uiso 1.00
C268 C -0.47910 -0.37425 -0.89043 0.00000 Uiso 1.00
C269 C -0.44397 -0.45154 -0.89527 0.00000 Uiso 1.00
C270 C -0.42494 -0.47101 -0.87671 0.00000 Uiso 1.00
C271 C -0.40362 -0.45916 -0.85417 0.00000 Uiso 1.00
C272 C -0.40287 -0.42643 -0.85112 0.00000 Uiso 1.00
C273 C -0.42130 -0.40691 -0.87011 0.00000 Uiso 1.00
C274 C -0.50301 -0.38625 -0.87060 0.00000 Uiso 1.00
C275 C -0.52003 -0.36716 -0.85007 0.00000 Uiso 1.00
C276 C -0.51334 -0.33504 -0.84707 0.00000 Uiso 1.00
C277 C -0.48777 -0.32363 -0.86509 0.00000 Uiso 1.00
C278 C -0.47122 -0.34251 -0.88610 0.00000 Uiso 1.00
H279 H -0.46074 -0.46276 -0.91187 0.00000 Uiso 1.00
H280 H -0.42743 -0.49649 -0.88076 0.00000 Uiso 1.00
H281 H -0.38736 -0.41478 -0.83363 0.00000 Uiso 1.00
H282 H -0.41924 -0.38124 -0.86708 0.00000 Uiso 1.00
H283 H -0.50898 -0.41151 -0.87187 0.00000 Uiso 1.00
H284 H -0.53934 -0.37852 -0.83644 0.00000 Uiso 1.00
H285 H -0.47998 -0.29889 -0.86360 0.00000 Uiso 1.00
H286 H -0.45130 -0.33173 -0.89933 0.00000 Uiso 1.00
C287 C -0.46037 -0.89707 -0.41367 0.00000 Uiso 1.00
C288 C -0.43593 -0.87830 -0.43341 0.00000 Uiso 1.00
C289 C -0.48305 -0.87597 -0.39458 0.00000 Uiso 1.00
C290 C -0.41627 -0.85558 -0.41918 0.00000 Uiso 1.00
C291 C -0.39412 -0.83794 -0.43610 0.00000 Uiso 1.00
C292 C -0.39027 -0.84168 -0.46845 0.00000 Uiso 1.00
C293 C -0.40895 -0.86526 -0.48239 0.00000 Uiso 1.00
C294 C -0.43056 -0.88343 -0.46537 0.00000 Uiso 1.00
C295 C -0.50245 -0.88915 -0.37112 0.00000 Uiso 1.00
C296 C -0.52267 -0.87092 -0.35277 0.00000 Uiso 1.00
C297 C -0.52470 -0.83839 -0.35690 0.00000 Uiso 1.00
C298 C -0.50641 -0.82533 -0.38112 0.00000 Uiso 1.00
C299 C -0.48641 -0.84361 -0.39970 0.00000 Uiso 1.00
H300 H -0.41859 -0.85138 -0.39378 0.00000 Uiso 1.00
H301 H -0.37991 -0.82056 -0.42280 0.00000 Uiso 1.00
H302 H -0.40737 -0.87032 -0.50767 0.00000 Uiso 1.00
H303 H -0.44349 -0.90231 -0.47779 0.00000 Uiso 1.00
H304 H -0.50136 -0.91471 -0.36689 0.00000 Uiso 1.00
H305 H -0.53682 -0.88296 -0.33451 0.00000 Uiso 1.00
H306 H -0.50718 -0.79987 -0.38598 0.00000 Uiso 1.00
H307 H -0.47293 -0.83201 -0.41870 0.00000 Uiso 1.00
C308 C 0.01881 -0.87486 -0.89439 0.00000 Uiso 1.00
C309 C 0.03277 -0.85486 -0.87205 0.00000 Uiso 1.00
C310 C 0.01435 -0.83566 -0.85287 0.00000 Uiso 1.00
C311 C -0.01927 -0.83569 -0.85446 0.00000 Uiso 1.00
C312 C -0.03327 -0.85652 -0.87586 0.00000 Uiso 1.00
C313 C -0.01488 -0.87558 -0.89519 0.00000 Uiso 1.00
H314 H 0.05924 -0.85410 -0.86996 0.00000 Uiso 1.00
H315 H 0.02735 -0.82025 -0.83637 0.00000 Uiso 1.00
H316 H -0.05963 -0.85839 -0.87819 0.00000 Uiso 1.00
H317 H -0.02767 -0.89159 -0.91123 0.00000 Uiso 1.00
C318 C -0.85195 -0.01356 -0.81444 0.00000 Uiso 1.00
C319 C -0.82925 -0.03728 -0.81230 0.00000 Uiso 1.00
C320 C -0.82224 -0.04782 -0.78231 0.00000 Uiso 1.00
C321 C -0.83716 -0.03527 -0.75580 0.00000 Uiso 1.00
C322 C -0.86008 -0.01173 -0.75798 0.00000 Uiso 1.00
C323 C -0.86711 -0.00118 -0.78798 0.00000 Uiso 1.00
H324 H -0.81735 -0.04700 -0.83315 0.00000 Uiso 1.00
H325 H -0.87184 -0.00187 -0.73711 0.00000 Uiso 1.00
C326 C -0.93892 -0.87497 0.06222 0.00000 Uiso 1.00
C327 C -0.91877 -0.88943 0.04020 0.00000 Uiso 1.00
C328 C -0.89976 -0.87218 0.01965 0.00000 Uiso 1.00
C329 C -0.90034 -0.83934 0.01935 0.00000 Uiso 1.00
C330 C -0.92122 -0.82484 0.04046 0.00000 Uiso 1.00
C331 C -0.94006 -0.84206 0.06118 0.00000 Uiso 1.00
H332 H -0.91776 -0.91534 0.03945 0.00000 Uiso 1.00
H333 H -0.88415 -0.88533 0.00347 0.00000 Uiso 1.00
H334 H -0.92337 -0.79901 0.04125 0.00000 Uiso 1.00
H335 H -0.95643 -0.82898 0.07662 0.00000 Uiso 1.00
H336 H 0.05308 -0.37182 -0.35399 0.00000 Uiso 1.00
C337 C 0.17289 0.78361 0.41984 0.00000 Uiso 1.00
N338 N 0.20543 0.77706 0.41378 0.00000 Uiso 1.00
C339 C 0.17599 0.94914 0.27239 0.00000 Uiso 1.00
N340 N 0.19862 0.92767 0.26059 0.00000 Uiso 1.00
N341 N 1.11353 1.02451 0.16912 0.00000 Uiso 1.00
C342 C 1.13587 1.00274 0.15741 0.00000 Uiso 1.00
N343 N 0.11497 0.68970 0.50951 0.00000 Uiso 1.00
C344 C 0.14767 0.68362 0.50381 0.00000 Uiso 1.00
C345 C 0.16291 0.75865 0.44186 0.00000 Uiso 1.00
C346 C 0.18924 0.73910 0.44788 0.00000 Uiso 1.00
C347 C 0.18723 0.71359 0.46801 0.00000 Uiso 1.00
C348 C 0.15749 0.70852 0.48171 0.00000 Uiso 1.00
C349 C 0.13106 0.72788 0.47552 0.00000 Uiso 1.00
C350 C 0.13313 0.75350 0.45550 0.00000 Uiso 1.00
N351 N 0.46861 0.68498 0.17288 0.00000 Uiso 1.00
C352 C 0.46145 0.71649 0.16517 0.00000 Uiso 1.00
C353 C 0.44179 0.72785 0.19154 0.00000 Uiso 1.00
C354 C 0.42850 0.75734 0.19610 0.00000 Uiso 1.00
C355 C 0.41031 0.76096 0.22300 0.00000 Uiso 1.00
C356 C 0.40547 0.73629 0.24415 0.00000 Uiso 1.00
C357 C 0.41916 0.70693 0.23980 0.00000 Uiso 1.00
C358 C 0.43755 0.70335 0.21299 0.00000 Uiso 1.00
C359 C 0.38421 0.74727 0.26954 0.00000 Uiso 1.00
N360 N 0.37775 0.77898 0.26204 0.00000 Uiso 1.00
H361 H 0.20799 0.69827 0.47279 0.00000 Uiso 1.00
H362 H 0.11236 0.76880 0.45068 0.00000 Uiso 1.00
H363 H 0.43204 0.77666 0.17925 0.00000 Uiso 1.00
H364 H 0.41548 0.68755 0.25657 0.00000 Uiso 1.00
N365 N 0.71040 0.42706 0.25139 0.00000 Uiso 1.00
C366 C 0.71911 0.45786 0.24236 0.00000 Uiso 1.00
C367 C 0.69171 0.46909 0.22333 0.00000 Uiso 1.00
C368 C 0.68769 0.49776 0.20836 0.00000 Uiso 1.00
C369 C 0.65877 0.50188 0.19264 0.00000 Uiso 1.00
C370 C 0.63495 0.47868 0.19220 0.00000 Uiso 1.00
C371 C 0.63917 0.44983 0.20680 0.00000 Uiso 1.00
C372 C 0.66823 0.44558 0.22224 0.00000 Uiso 1.00
C373 C 0.60691 0.49054 0.17447 0.00000 Uiso 1.00
N374 N 0.61616 0.52088 0.16446 0.00000 Uiso 1.00
H375 H 0.70631 0.51618 0.20898 0.00000 Uiso 1.00
H376 H 0.62052 0.43144 0.20624 0.00000 Uiso 1.00
N377 N 0.87083 0.27736 0.25376 0.00000 Uiso 1.00
C378 C 0.89849 0.26193 0.26496 0.00000 Uiso 1.00
C379 C 0.91054 0.24447 0.23757 0.00000 Uiso 1.00
C380 C 0.93717 0.22506 0.23535 0.00000 Uiso 1.00
C381 C 0.94248 0.21169 0.20624 0.00000 Uiso 1.00
C382 C 0.92224 0.21752 0.18066 0.00000 Uiso 1.00
C383 C 0.89558 0.23689 0.18289 0.00000 Uiso 1.00
C384 C 0.89020 0.25018 0.21203 0.00000 Uiso 1.00
C385 C 0.93434 0.20011 0.15326 0.00000 Uiso 1.00
N386 N 0.96175 0.18423 0.16453 0.00000 Uiso 1.00
N387 N 0.63117 0.17737 0.51385 0.00000 Uiso 1.00
C388 C 0.63674 0.20947 0.52028 0.00000 Uiso 1.00
C389 C 0.65829 0.22013 0.49493 0.00000 Uiso 1.00
C390 C 0.67133 0.24970 0.48975 0.00000 Uiso 1.00
C391 C 0.69001 0.25290 0.46308 0.00000 Uiso 1.00
C392 C 0.69514 0.22789 0.44254 0.00000 Uiso 1.00
C393 C 0.68261 0.19818 0.44802 0.00000 Uiso 1.00
C394 C 0.66415 0.19493 0.47482 0.00000 Uiso 1.00
C395 C 0.71469 0.23902 0.41592 0.00000 Uiso 1.00
N396 N 0.72092 0.27095 0.42261 0.00000 Uiso 1.00
H397 H 0.95310 0.22050 0.25550 0.00000 Uiso 1.00
H398 H 0.87963 0.24141 0.16275 0.00000 Uiso 1.00
H399 H 0.66690 0.26950 0.50573 0.00000 Uiso 1.00
H400 H 0.68686 0.17844 0.43193 0.00000 Uiso 1.00
N401 N 0.36690 0.26799 0.75865 0.00000 Uiso 1.00
C402 C 0.35476 0.24153 0.74282 0.00000 Uiso 1.00
C403 C 0.38251 0.22965 0.72492 0.00000 Uiso 1.00
C404 C 0.38428 0.20392 0.70513 0.00000 Uiso 1.00
C405 C 0.41385 0.19879 0.69114 0.00000 Uiso 1.00
C406 C 0.44026 0.21850 0.69656 0.00000 Uiso 1.00
C407 C 0.43856 0.24409 0.71651 0.00000 Uiso 1.00
C408 C 0.40904 0.24912 0.73060 0.00000 Uiso 1.00
C409 C 0.46785 0.20711 0.67818 0.00000 Uiso 1.00
N410 N 0.45593 0.18042 0.66261 0.00000 Uiso 1.00
H411 H 0.36344 0.18853 0.70074 0.00000 Uiso 1.00
H412 H 0.45939 0.25952 0.72085 0.00000 Uiso 1.00
N413 N 0.45570 0.02592 0.50823 0.00000 Uiso 1.00
C414 C 0.46312 -0.00591 0.50264 0.00000 Uiso 1.00
C415 C 0.43833 -0.01651 0.48023 0.00000 Uiso 1.00
C416 C 0.43401 -0.04603 0.46721 0.00000 Uiso 1.00
C417 C 0.40851 -0.04900 0.44644 0.00000 Uiso 1.00
C418 C 0.38856 -0.02363 0.43884 0.00000 Uiso 1.00
C419 C 0.39279 0.00584 0.45205 0.00000 Uiso 1.00
C420 C 0.41812 0.00872 0.47306 0.00000 Uiso 1.00
C421 C 0.36413 -0.03427 0.41603 0.00000 Uiso 1.00
N422 N 0.37097 -0.06631 0.41176 0.00000 Uiso 1.00
H423 H 0.44984 -0.06592 0.47305 0.00000 Uiso 1.00
H424 H 0.37693 0.02573 0.44627 0.00000 Uiso 1.00
N425 N 0.11804 0.52165 0.66225 0.00000 Uiso 1.00
C426 C 0.12088 0.52662 0.69476 0.00000 Uiso 1.00
C427 C 0.14428 0.50278 0.70524 0.00000 Uiso 1.00
C428 C 0.15422 0.48527 0.67932 0.00000 Uiso 1.00
C429 C 0.17637 0.46111 0.68204 0.00000 Uiso 1.00
C430 C 0.18801 0.45536 0.71198 0.00000 Uiso 1.00
C431 C 0.17802 0.47286 0.73788 0.00000 Uiso 1.00
C432 C 0.15592 0.49705 0.73517 0.00000 Uiso 1.00
C433 C 0.21134 0.43147 0.72257 0.00000 Uiso 1.00
N434 N 0.21383 0.43629 0.75512 0.00000 Uiso 1.00
N435 N 0.95913 0.52089 0.51185 0.00000 Uiso 1.00
C436 C 0.92598 0.52615 0.50739 0.00000 Uiso 1.00
C437 C 0.91572 0.50091 0.48588 0.00000 Uiso 1.00
C438 C 0.94236 0.48231 0.47864 0.00000 Uiso 1.00
C439 C 0.94013 0.45681 0.45860 0.00000 Uiso 1.00
C440 C 0.90990 0.45087 0.44617 0.00000 Uiso 1.00
C441 C 0.88322 0.46941 0.45348 0.00000 Uiso 1.00
C442 C 0.88545 0.49490 0.47353 0.00000 Uiso 1.00
C443 C 0.89982 0.42598 0.42421 0.00000 Uiso 1.00
N444 N 0.86669 0.43120 0.41971 0.00000 Uiso 1.00
H445 H 0.18419 0.44728 0.66166 0.00000 Uiso 1.00
H446 H 0.14806 0.51085 0.75554 0.00000 Uiso 1.00
H447 H 0.96113 0.44221 0.45283 0.00000 Uiso 1.00
H448 H 0.86448 0.50955 0.47924 0.00000 Uiso 1.00
N449 N 0.96286 0.68725 0.66541 0.00000 Uiso 1.00
C450 C 0.95475 0.67835 0.69615 0.00000 Uiso 1.00
C451 C 0.93407 0.70409 0.70737 0.00000 Uiso 1.00
C452 C 0.91900 0.70739 0.73610 0.00000 Uiso 1.00
C453 C 0.90087 0.73440 0.73990 0.00000 Uiso 1.00
C454 C 0.89811 0.75700 0.71621 0.00000 Uiso 1.00
C455 C 0.91308 0.75366 0.68744 0.00000 Uiso 1.00
C456 C 0.93107 0.72657 0.68357 0.00000 Uiso 1.00
C457 C 0.87762 0.78286 0.72748 0.00000 Uiso 1.00
N458 N 0.86875 0.77370 0.75802 0.00000 Uiso 1.00
H459 H 0.92124 0.68961 0.75475 0.00000 Uiso 1.00
H460 H 0.91079 0.77142 0.66877 0.00000 Uiso 1.00
N461 N 0.71360 0.76822 0.91359 0.00000 Uiso 1.00
C462 C 0.71128 0.73547 0.90995 0.00000 Uiso 1.00
C463 C 0.68824 0.72566 0.93439 0.00000 Uiso 1.00
C464 C 0.67729 0.69579 0.94190 0.00000 Uiso 1.00
C465 C 0.65531 0.69399 0.96622 0.00000 Uiso 1.00
C466 C 0.64461 0.72077 0.98204 0.00000 Uiso 1.00
C467 C 0.65571 0.75060 0.97471 0.00000 Uiso 1.00
C468 C 0.67788 0.75234 0.95059 0.00000 Uiso 1.00
C469 C 0.62118 0.71124 1.00616 0.00000 Uiso 1.00
N470 N 0.61954 0.67839 1.00339 0.00000 Uiso 1.00
N471 N 1.21259 0.26893 0.90880 0.00000 Uiso 1.00
C472 C 1.22448 0.24353 0.92652 0.00000 Uiso 1.00
C473 C 1.19571 0.23034 0.94198 0.00000 Uiso 1.00
C474 C 1.16884 0.24803 0.93313 0.00000 Uiso 1.00
C475 C 1.13830 0.24144 0.94430 0.00000 Uiso 1.00
C476 C 1.13596 0.21623 0.96476 0.00000 Uiso 1.00
C477 C 1.16277 0.19836 0.97346 0.00000 Uiso 1.00
C478 C 1.19333 0.20498 0.96229 0.00000 Uiso 1.00
C479 C 1.10731 0.20373 0.98089 0.00000 Uiso 1.00
N480 N 1.11910 0.17843 0.99876 0.00000 Uiso 1.00
H481 H 0.68558 0.67476 0.92932 0.00000 Uiso 1.00
H482 H 0.64745 0.77163 0.98731 0.00000 Uiso 1.00
H483 H 1.11719 0.25548 0.93745 0.00000 Uiso 1.00
H484 H 1.21446 0.19103 0.96924 0.00000 Uiso 1.00
N485 N 0.62224 1.02620 0.66524 0.00000 Uiso 1.00
C486 C 0.61701 0.99374 0.66867 0.00000 Uiso 1.00
C487 C 0.64148 0.98381 0.69172 0.00000 Uiso 1.00
C488 C 0.65980 1.00999 0.70051 0.00000 Uiso 1.00
C489 C 0.68490 1.00779 0.72183 0.00000 Uiso 1.00
C490 C 0.69061 0.97813 0.73408 0.00000 Uiso 1.00
C491 C 0.67203 0.95203 0.72557 0.00000 Uiso 1.00
C492 C 0.64706 0.95418 0.70410 0.00000 Uiso 1.00
C493 C 0.71536 0.96807 0.75681 0.00000 Uiso 1.00
N494 N 0.70966 0.93573 0.76072 0.00000 Uiso 1.00
H495 H 0.69942 1.02835 0.72863 0.00000 Uiso 1.00
H496 H 0.63255 0.93362 0.69730 0.00000 Uiso 1.00
N497 N 0.45563 1.53458 1.00059 0.00000 Uiso 1.00
C498 C 0.45835 1.53405 0.96776 0.00000 Uiso 1.00
C499 C 0.43392 1.51090 0.95767 0.00000 Uiso 1.00
C500 C 0.41849 1.49887 0.98423 0.00000 Uiso 1.00
C501 C 0.39476 1.47605 0.98219 0.00000 Uiso 1.00
C502 C 0.38707 1.46598 0.95222 0.00000 Uiso 1.00
C503 C 0.40210 1.47830 0.92563 0.00000 Uiso 1.00
C504 C 0.42597 1.50103 0.92768 0.00000 Uiso 1.00
C505 C 0.36355 1.44189 0.94241 0.00000 Uiso 1.00
N506 N 0.36566 1.44146 0.90943 0.00000 Uiso 1.00
N507 N 0.95986 1.02956 1.00175 0.00000 Uiso 1.00
C508 C 0.93774 1.00760 1.01368 0.00000 Uiso 1.00
C509 C 0.92212 0.99441 0.98555 0.00000 Uiso 1.00
C510 C 0.93526 1.00864 0.95890 0.00000 Uiso 1.00
C511 C 0.92548 1.00055 0.92889 0.00000 Uiso 1.00
C512 C 0.90188 0.97757 0.92691 0.00000 Uiso 1.00
C513 C 0.88857 0.96358 0.95360 0.00000 Uiso 1.00
C514 C 0.89836 0.97162 0.98359 0.00000 Uiso 1.00
C515 C 0.88692 0.96353 0.89881 0.00000 Uiso 1.00
N516 N 0.86491 0.94148 0.91086 0.00000 Uiso 1.00
H517 H 0.38284 1.46640 1.00312 0.00000 Uiso 1.00
H518 H 0.43798 1.51057 0.90675 0.00000 Uiso 1.00
H519 H 0.93593 1.01160 0.90790 0.00000 Uiso 1.00
H520 H 0.88800 0.96047 1.00458 0.00000 Uiso 1.00
C521 C 0.67998 0.41788 0.23974 0.00000 Uiso 1.00
C522 C 0.64744 0.52925 0.17440 0.00000 Uiso 1.00
O523 O 0.74374 0.47121 0.24982 0.00000 Uiso 1.00
O524 O 0.66752 0.39242 0.24377 0.00000 Uiso 1.00
O525 O 0.66103 0.55370 0.16821 0.00000 Uiso 1.00
O526 O 0.58112 0.47826 0.16926 0.00000 Uiso 1.00
C527 C 0.45506 0.67540 0.20167 0.00000 Uiso 1.00
C528 C 0.39310 0.78903 0.23432 0.00000 Uiso 1.00
O529 O 0.46977 0.72989 0.14144 0.00000 Uiso 1.00
O530 O 0.45814 0.64963 0.21341 0.00000 Uiso 1.00
O531 O 0.39169 0.81532 0.22341 0.00000 Uiso 1.00
O532 O 0.37345 0.73322 0.29192 0.00000 Uiso 1.00
C533 C 0.13751 0.49709 0.65109 0.00000 Uiso 1.00
C534 C 0.19449 0.46096 0.76618 0.00000 Uiso 1.00
O535 O 0.13901 0.48869 0.62402 0.00000 Uiso 1.00
O536 O 0.10677 0.54668 0.70941 0.00000 Uiso 1.00
O537 O 0.19286 0.46935 0.79326 0.00000 Uiso 1.00
O538 O 0.22563 0.41146 0.70802 0.00000 Uiso 1.00
C539 C 0.94946 0.71607 0.65600 0.00000 Uiso 1.00
C540 C 0.88196 0.74464 0.76726 0.00000 Uiso 1.00
O541 O 0.95319 0.72817 0.63053 0.00000 Uiso 1.00
O542 O 0.96350 0.65441 0.70901 0.00000 Uiso 1.00
O543 O 0.87766 0.73202 0.79239 0.00000 Uiso 1.00
O544 O 0.86964 0.80710 0.71471 0.00000 Uiso 1.00
C545 C 0.43198 0.51411 1.01238 0.00000 Uiso 1.00
C546 C 0.38839 0.46303 0.89752 0.00000 Uiso 1.00
O547 O 0.47720 0.54969 0.95272 0.00000 Uiso 1.00
O548 O 0.42555 0.51081 1.03988 0.00000 Uiso 1.00
O549 O 0.34612 0.42522 0.95799 0.00000 Uiso 1.00
O550 O 0.39417 0.46716 0.87000 0.00000 Uiso 1.00
C551 C 0.39955 0.27409 0.75263 0.00000 Uiso 1.00
C552 C 0.42353 0.17370 0.66929 0.00000 Uiso 1.00
O553 O 0.41488 0.29567 0.76368 0.00000 Uiso 1.00
O554 O 0.32731 0.23204 0.74452 0.00000 Uiso 1.00
O555 O 0.49510 0.21705 0.67605 0.00000 Uiso 1.00
O556 O 0.40848 0.15173 0.65866 0.00000 Uiso 1.00
C557 C 0.64749 0.16678 0.48692 0.00000 Uiso 1.00
C558 C 0.70697 0.28094 0.45103 0.00000 Uiso 1.00
O559 O 0.62508 0.22404 0.54180 0.00000 Uiso 1.00
O560 O 0.64713 0.14009 0.47703 0.00000 Uiso 1.00
O561 O 0.70940 0.30705 0.46208 0.00000 Uiso 1.00
O562 O 0.72351 0.22513 0.39272 0.00000 Uiso 1.00
C563 C 0.96830 0.19011 0.19639 0.00000 Uiso 1.00
C564 C 0.86415 0.27143 0.22198 0.00000 Uiso 1.00
O565 O 0.90866 0.26353 0.29156 0.00000 Uiso 1.00
O566 O 0.84162 0.28224 0.20748 0.00000 Uiso 1.00
O567 O 0.99051 0.17900 0.21113 0.00000 Uiso 1.00
O568 O 0.92430 0.19894 0.12658 0.00000 Uiso 1.00
C569 C 0.97082 0.49472 0.49530 0.00000 Uiso 1.00
C570 C 0.85483 0.45707 0.43662 0.00000 Uiso 1.00
O571 O 0.91078 0.54739 0.51905 0.00000 Uiso 1.00
O572 O 0.99843 0.48563 0.49569 0.00000 Uiso 1.00
O573 O 0.82713 0.46592 0.43643 0.00000 Uiso 1.00
O574 O 0.91527 0.40534 0.41181 0.00000 Uiso 1.00
C575 C 0.42873 1.03649 0.49110 0.00000 Uiso 1.00
C576 C 0.39739 0.92293 0.42928 0.00000 Uiso 1.00
O577 O 0.41772 1.06282 0.49211 0.00000 Uiso 1.00
O578 O 0.48555 0.97993 0.51408 0.00000 Uiso 1.00
O579 O 0.34243 0.97978 0.40320 0.00000 Uiso 1.00
O580 O 0.40730 0.89616 0.42927 0.00000 Uiso 1.00
C581 C 0.68384 0.92422 0.74275 0.00000 Uiso 1.00
C582 C 0.64760 1.03789 0.68370 0.00000 Uiso 1.00
O583 O 0.73638 0.98283 0.76996 0.00000 Uiso 1.00
O584 O 0.67477 0.89713 0.74249 0.00000 Uiso 1.00
O585 O 0.65613 1.06513 0.68452 0.00000 Uiso 1.00
O586 O 0.59635 0.97884 0.65512 0.00000 Uiso 1.00
C587 C 0.17916 0.27316 0.91151 0.00000 Uiso 1.00
C588 C 0.15237 0.17350 0.99541 0.00000 Uiso 1.00
O589 O 0.16382 0.29360 0.89849 0.00000 Uiso 1.00
O590 O 0.25244 0.23560 0.92773 0.00000 Uiso 1.00
O591 O 0.07949 0.21220 0.98013 0.00000 Uiso 1.00
O592 O 0.16759 0.15312 1.00863 0.00000 Uiso 1.00
C593 C 0.69416 0.78026 0.93759 0.00000 Uiso 1.00
C594 C 0.63951 0.66607 0.97991 0.00000 Uiso 1.00
O595 O 0.69234 0.80778 0.94466 0.00000 Uiso 1.00
O596 O 0.72572 0.72032 0.89054 0.00000 Uiso 1.00
O597 O 0.60610 0.72671 1.02486 0.00000 Uiso 1.00
O598 O 0.64199 0.63841 0.97370 0.00000 Uiso 1.00
C599 C 0.21713 0.75054 1.42983 0.00000 Uiso 1.00
C600 C 0.10308 0.71606 1.49325 0.00000 Uiso 1.00
O601 O 0.15791 0.80530 1.40861 0.00000 Uiso 1.00
O602 O 0.24443 0.74070 1.42825 0.00000 Uiso 1.00
O603 O 0.07566 0.72555 1.49455 0.00000 Uiso 1.00
O604 O 0.16286 0.66209 1.51514 0.00000 Uiso 1.00
C605 C 0.86436 0.94019 0.94378 0.00000 Uiso 1.00
C606 C 0.95973 1.03177 0.96887 0.00000 Uiso 1.00
O607 O 0.89148 0.96848 0.87119 0.00000 Uiso 1.00
O608 O 0.84744 0.92283 0.95916 0.00000 Uiso 1.00
O609 O 0.97673 1.04919 0.95367 0.00000 Uiso 1.00
O610 O 0.93367 1.00196 1.04125 0.00000 Uiso 1.00
C611 C 1.11013 1.02346 1.20189 0.00000 Uiso 1.00
C612 C 1.20090 0.92789 1.22771 0.00000 Uiso 1.00
O613 O 1.14240 0.99932 1.12996 0.00000 Uiso 1.00
O614 O 1.09213 1.03993 1.21691 0.00000 Uiso 1.00
O615 O 1.21879 0.91144 1.21251 0.00000 Uiso 1.00
O616 O 1.17004 0.95292 1.29991 0.00000 Uiso 1.00

loop_
_geom_bond_atom_site_label_1
_geom_bond_atom_site_label_2
_geom_bond_distance
_geom_bond_site_symmetry_2
_ccdc_geom_bond_type
C1 C2 1.538 . S
C1 C3 1.536 . S
C1 C4 1.536 . S
C1 C5 1.538 . S
C2 C6 1.398 . A
C2 C10 1.399 . A
C3 C11 1.397 . A
C3 C15 1.400 . A
C4 C16 1.398 . A
C4 C20 1.397 . A
C5 C21 1.398 . A
C5 C25 1.400 . A
C6 C7 1.386 . A
C6 H26 1.099 . S
C7 C8 1.394 . A
C7 H27 1.100 . S
C8 C9 1.394 . A
C8 N516 1.408 1_444 S
C9 C10 1.385 . A
C9 H28 1.100 . S
C10 H29 1.101 . S
C11 C12 1.387 . A
C11 H30 1.099 . S
C12 C13 1.394 . A
C12 H31 1.100 . S
C13 C14 1.393 . A
C13 N494 1.406 1_444 S
C14 C15 1.385 . A
C14 H32 1.100 . S
C15 H33 1.101 . S
C16 C17 1.386 . A
C16 H34 1.101 . S
C17 C18 1.396 . A
C17 H35 1.100 . S
C18 C19 1.395 . A
C18 N458 1.413 1_444 S
C19 C20 1.385 . A
C19 H36 1.100 . S
C20 H37 1.099 . S
C21 C22 1.386 . A
C21 H38 1.098 . S
C22 C23 1.394 . A
C22 H39 1.100 . S
C23 C24 1.393 . A
C23 N461 1.406 1_444 S
C24 C25 1.386 . A
C24 H40 1.100 . S
C25 H41 1.100 . S
C42 C43 1.539 . S
C42 C44 1.541 . S
C42 C326 1.541 1_665 S
C42 C308 1.539 1_566 S
C43 C45 1.397 . A
C43 C49 1.401 . A
C44 C50 1.401 . A
C44 C54 1.397 . A
C45 C46 1.386 . A
C45 H55 1.098 . S
C46 C47 1.394 . A
C46 H56 1.100 . S
C47 C48 1.393 . A
C47 N507 1.407 1_444 S
C48 C49 1.386 . A
C48 H57 1.100 . S
C49 H58 1.101 . S
C50 C51 1.386 . A
C50 H59 1.101 . S
C51 C52 1.393 . A
C51 H60 1.100 . S
C52 C53 1.394 . A
C52 N341 1.409 1_445 S
C53 C54 1.386 . A
C53 H61 1.100 . S
C54 H62 1.098 . S
C63 C65 1.397 . A
C63 C69 1.398 . A
C63 C287 1.538 1_565 S
C64 C70 1.398 . A
C64 C74 1.398 . A
C64 C287 1.536 1_565 S
C65 C66 1.385 . A
C65 H75 1.100 . S
C66 C67 1.396 . A
C66 H76 1.100 . S
C67 C68 1.396 . A
C67 N413 1.416 1_454 S
C68 C69 1.387 . A
C68 H77 1.100 . S
C69 H78 1.100 . S
C70 C71 1.386 . A
C70 H79 1.100 . S
C71 C72 1.394 . A
C71 H80 1.100 . S
C72 C73 1.394 . A
C72 N485 1.406 1_444 S
C73 C74 1.386 . A
C73 H81 1.100 . S
C74 H82 1.101 . S
C83 C84 1.543 . S
C83 C85 1.537 . S
C83 C268 1.542 1_556 S
C83 C267 1.539 1_556 S
C84 C86 1.401 . A
C84 C90 1.398 . A
C85 C91 1.398 . A
C85 C95 1.399 . A
C86 C87 1.386 . A
C86 H96 1.101 . S
C87 C88 1.393 . A
C87 H97 1.100 . S
C88 C89 1.394 . A
C88 N497 1.407 1_434 S
C89 C90 1.387 . A
C89 H98 1.100 . S
C90 H99 1.097 . S
C91 C92 1.387 . A
C91 H100 1.099 . S
C92 C93 1.394 . A
C92 H101 1.100 . S
C93 C94 1.394 . A
C93 N470 1.406 1_444 S
C94 C95 1.385 . A
C94 H102 1.100 . S
C95 H103 1.101 . S
C104 C105 1.535 . S
C104 C106 1.535 . S
C104 C247 1.535 1_655 S
C104 C248 1.536 1_655 S
C105 C107 1.397 . A
C105 C111 1.397 . A
C106 C112 1.398 . A
C106 C116 1.398 . A
C107 C108 1.386 . A
C107 H117 1.100 . S
C108 C109 1.395 . A
C108 H118 1.100 . S
C109 C110 1.395 . A
C109 N435 1.412 1_444 S
C110 C111 1.386 . A
C110 H119 1.100 . S
C111 H120 1.100 . S
C112 C113 1.385 . A
C112 H336 1.100 . S
C113 C114 1.394 . A
C113 H121 1.100 . S
C114 C115 1.394 . A
C114 N449 1.407 1_444 S
C115 C116 1.386 . A
C115 H122 1.100 . S
C116 H123 1.100 . S
C124 C125 1.537 . S
C124 C126 1.536 . S
C124 C127 1.539 . S
C124 C128 1.539 . S
C125 C129 1.399 . A
C125 C133 1.398 . A
C126 C134 1.397 . A
C126 C138 1.399 . A
C127 C139 1.399 . A
C127 C143 1.398 . A
C128 C144 1.396 . A
C128 C148 1.399 . A
C129 C130 1.386 . A
C129 H149 1.101 . S
C130 C131 1.394 . A
C130 H150 1.100 . S
C131 C132 1.394 . A
C131 N422 1.405 1_454 S
C132 C133 1.386 . A
C132 H151 1.100 . S
C133 H152 1.099 . S
C134 C135 1.386 . A
C134 H153 1.099 . S
C135 C136 1.395 . A
C135 H154 1.100 . S
C136 C137 1.394 . A
C136 N338 1.408 1_444 S
C137 C138 1.385 . A
C137 H155 1.100 . S
C138 H156 1.100 . S
C139 C140 1.386 . A
C139 H157 1.100 . S
C140 C141 1.395 . A
C140 H158 1.100 . S
C141 C142 1.394 . A
C141 N340 1.409 1_444 S
C142 C143 1.386 . A
C142 H159 1.100 . S
C143 H160 1.099 . S
C144 C145 1.387 . A
C144 H161 1.099 . S
C145 C146 1.396 . A
C145 H162 1.100 . S
C146 C147 1.395 . A
C146 N360 1.418 1_444 S
C147 C148 1.386 . A
C147 H163 1.100 . S
C148 H164 1.101 . S
C165 C166 1.537 . S
C165 C167 1.540 . S
C165 C168 1.538 . S
C165 C169 1.539 . S
C166 C170 1.399 . A
C166 C174 1.397 . A
C167 C175 1.396 . A
C167 C179 1.399 . A
C168 C180 1.399 . A
C168 C184 1.397 . A
C169 C185 1.397 . A
C169 C189 1.398 . A
C170 C171 1.384 . A
C170 H190 1.101 . S
C171 C172 1.394 . A
C171 H191 1.100 . S
C172 C173 1.395 . A
C172 N444 1.411 1_444 S
C173 C174 1.387 . A
C173 H192 1.100 . S
C174 H193 1.099 . S
C175 C176 1.387 . A
C175 H194 1.098 . S
C176 C177 1.396 . A
C176 H195 1.100 . S
C177 C178 1.396 . A
C177 N365 1.419 1_444 S
C178 C179 1.386 . A
C178 H196 1.100 . S
C179 H197 1.101 . S
C180 C181 1.386 . A
C180 H198 1.101 . S
C181 C182 1.394 . A
C181 H199 1.100 . S
C182 C183 1.394 . A
C182 N377 1.409 1_444 S
C183 C184 1.386 . A
C183 H200 1.100 . S
C184 H201 1.099 . S
C185 C186 1.386 . A
C185 H202 1.099 . S
C186 C187 1.396 . A
C186 H203 1.100 . S
C187 C188 1.396 . A
C187 N396 1.418 1_444 S
C188 C189 1.386 . A
C188 H204 1.099 . S
C189 H205 1.101 . S
C206 C207 1.536 . S
C206 C208 1.535 . S
C206 C209 1.536 . S
C206 C210 1.535 . S
C207 C211 1.397 . A
C207 C215 1.397 . A
C208 C216 1.397 . A
C208 C220 1.398 . A
C209 C221 1.398 . A
C209 C225 1.398 . A
C210 C226 1.398 . A
C210 C230 1.398 . A
C211 C212 1.387 . A
C211 H231 1.100 . S
C212 C213 1.396 . A
C212 H232 1.100 . S
C213 C214 1.396 . A
C213 N506 1.416 1_434 S
C214 C215 1.386 . A
C214 H233 1.100 . S
C215 H234 1.100 . S
C216 C217 1.386 . A
C216 H235 1.100 . S
C217 C218 1.395 . A
C217 H236 1.100 . S
C218 C219 1.395 . A
C218 N434 1.410 1_444 S
C219 C220 1.386 . A
C219 H237 1.100 . S
C220 H238 1.100 . S
C221 C222 1.385 . A
C221 H239 1.100 . S
C222 C223 1.394 . A
C222 H240 1.100 . S
C223 C224 1.394 . A
C223 N401 1.407 1_444 S
C224 C225 1.386 . A
C224 H241 1.100 . S
C225 H242 1.100 . S
C226 C227 1.385 . A
C226 H243 1.100 . S
C227 C228 1.394 . A
C227 H244 1.100 . S
C228 C229 1.395 . A
C228 N471 1.409 1_344 S
C229 C230 1.387 . A
C229 H245 1.100 . S
C230 H246 1.100 . S
C247 C249 1.398 . A
C247 C253 1.398 . A
C247 C104 1.535 1_455 S
C248 C254 1.398 . A
C248 C258 1.398 . A
C248 C104 1.536 1_455 S
C249 C250 1.386 . A
C249 H259 1.100 . S
C250 C251 1.394 . A
C250 H260 1.100 . S
C251 C252 1.395 . A
C251 N343 1.409 1_444 S
C252 C253 1.386 . A
C252 H261 1.100 . S
C253 H262 1.100 . S
C254 C255 1.385 . A
C254 H263 1.100 . S
C255 C256 1.395 . A
C255 H264 1.100 . S
C256 C257 1.395 . A
C256 N425 1.411 1_444 S
C257 C258 1.387 . A
C257 H265 1.100 . S
C258 H266 1.100 . S
C267 C269 1.396 . A
C267 C273 1.399 . A
C267 C83 1.539 1_554 S
C268 C274 1.398 . A
C268 C278 1.398 . A
C268 C83 1.542 1_554 S
C269 C270 1.387 . A
C269 H279 1.098 . S
C270 C271 1.396 . A
C270 H280 1.100 . S
C271 C272 1.396 . A
C271 N374 1.419 1_444 S
C272 C273 1.385 . A
C272 H281 1.100 . S
C273 H282 1.100 . S
C274 C275 1.387 . A
C274 H283 1.101 . S
C275 C276 1.396 . A
C275 H284 1.100 . S
C276 C277 1.396 . A
C276 N351 1.418 1_444 S
C277 C278 1.386 . A
C277 H285 1.100 . S
C278 H286 1.099 . S
C287 C288 1.538 . S
C287 C289 1.535 . S
C287 C64 1.536 1_545 S
C287 C63 1.538 1_545 S
C288 C290 1.398 . A
C288 C294 1.396 . A
C289 C295 1.399 . A
C289 C299 1.397 . A
C290 C291 1.386 . A
C290 H300 1.100 . S
C291 C292 1.396 . A
C291 H301 1.100 . S
C292 C293 1.396 . A
C292 N387 1.418 1_444 S
C293 C294 1.386 . A
C293 H302 1.099 . S
C294 H303 1.098 . S
C295 C296 1.385 . A
C295 H304 1.100 . S
C296 C297 1.394 . A
C296 H305 1.100 . S
C297 C298 1.395 . A
C297 N410 1.407 1_444 S
C298 C299 1.386 . A
C298 H306 1.100 . S
C299 H307 1.099 . S
C308 C309 1.399 . A
C308 C313 1.397 . A
C308 C42 1.539 1_544 S
C309 C310 1.386 . A
C309 H314 1.101 . S
C310 C311 1.395 . A
C310 H315 1.100 . S
C311 C312 1.395 . A
C311 N386 1.412 1_444 S
C312 C313 1.386 . A
C312 H316 1.100 . S
C313 H317 1.098 . S
C318 C319 1.382 . A
C318 C323 1.395 . A
C318 C342 1.471 1_344 S
C319 C320 1.382 . A
C319 H324 1.098 . S
C320 C321 1.395 . A
C320 C612 1.471 1_343 S
C321 C322 1.383 . A
C321 C339 1.472 1_444 S
C322 C323 1.382 . A
C322 H325 1.098 . S
C323 C611 1.473 1_343 S
C326 C327 1.400 . A
C326 C331 1.398 . A
C326 C42 1.541 1_445 S
C327 C328 1.386 . A
C327 H332 1.101 . S
C328 C329 1.394 . A
C328 H333 1.100 . S
C329 C330 1.394 . A
C329 N480 1.409 1_344 S
C330 C331 1.386 . A
C330 H334 1.100 . S
C331 H335 1.098 . S
C337 N338 1.403 . S
C337 C345 1.472 . S
C337 O601 1.208 1_554 D
N338 C136 1.408 1_666 S
N338 C599 1.402 1_554 S
C339 C321 1.472 1_666 S
C339 N340 1.404 . S
C339 O616 1.208 1_454 D
N340 C141 1.409 1_666 S
N340 C612 1.402 1_454 S
N341 C52 1.409 1_665 S
N341 C342 1.402 . S
N341 C611 1.403 1_554 S
C342 C318 1.471 1_766 S
C342 O613 1.209 1_554 D
N343 C251 1.409 1_666 S
N343 C344 1.403 . S
N343 C600 1.403 1_554 S
C344 C348 1.471 . S
C344 O604 1.209 1_554 D
C345 C346 1.395 . A
C345 C350 1.382 . A
C346 C347 1.382 . A
C346 C599 1.471 1_554 S
C347 C348 1.382 . A
C347 H361 1.098 . S
C348 C349 1.395 . A
C349 C350 1.382 . A
C349 C600 1.472 1_554 S
C350 H362 1.098 . S
N351 C276 1.418 1_666 S
N351 C352 1.408 . S
N351 C527 1.408 . S
C352 C353 1.472 . S
C352 O529 1.209 . D
C353 C354 1.382 . A
C353 C358 1.393 . A
C354 C355 1.382 . A
C354 H363 1.098 . S
C355 C356 1.393 . A
C355 C528 1.472 . S
C356 C357 1.383 . A
C356 C359 1.473 . S
C357 C358 1.383 . A
C357 H364 1.098 . S
C358 C527 1.474 . S
C359 N360 1.408 . S
C359 O532 1.209 . D
N360 C146 1.418 1_666 S
N360 C528 1.407 . S
N365 C177 1.419 1_666 S
N365 C366 1.408 . S
N365 C521 1.408 . S
C366 C367 1.472 . S
C366 O523 1.209 . D
C367 C368 1.382 . A
C367 C372 1.393 . A
C368 C369 1.382 . A
C368 H375 1.098 . S
C369 C370 1.393 . A
C369 C522 1.472 . S
C370 C371 1.383 . A
C370 C373 1.473 . S
C371 C372 1.383 . A
C371 H376 1.098 . S
C372 C521 1.473 . S
C373 N374 1.408 . S
C373 O526 1.208 . D
N374 C271 1.419 1_666 S
N374 C522 1.408 . S
N377 C182 1.409 1_666 S
N377 C378 1.403 . S
N377 C564 1.402 . S
C378 C379 1.471 . S
C378 O565 1.209 . D
C379 C380 1.382 . A
C379 C384 1.395 . A
C380 C381 1.382 . A
C380 H397 1.098 . S
C381 C382 1.394 . A
C381 C563 1.472 . S
C382 C383 1.382 . A
C382 C385 1.471 . S
C383 C384 1.382 . A
C383 H398 1.098 . S
C384 C564 1.472 . S
C385 N386 1.405 . S
C385 O568 1.209 . D
N386 C311 1.412 1_666 S
N386 C563 1.404 . S
N387 C292 1.418 1_666 S
N387 C388 1.408 . S
N387 C557 1.407 . S
C388 C389 1.472 . S
C388 O559 1.209 . D
C389 C390 1.383 . A
C389 C394 1.393 . A
C390 C391 1.382 . A
C390 H399 1.098 . S
C391 C392 1.393 . A
C391 C558 1.473 . S
C392 C393 1.382 . A
C392 C395 1.471 . S
C393 C394 1.382 . A
C393 H400 1.098 . S
C394 C557 1.472 . S
C395 N396 1.408 . S
C395 O562 1.209 . D
N396 C187 1.418 1_666 S
N396 C558 1.408 . S
N401 C223 1.407 1_666 S
N401 C402 1.402 . S
N401 C551 1.402 . S
C402 C403 1.472 . S
C402 O554 1.209 . D
C403 C404 1.382 . A
C403 C408 1.395 . A
C404 C405 1.382 . A
C404 H411 1.098 . S
C405 C406 1.395 . A
C405 C552 1.472 . S
C406 C407 1.382 . A
C406 C409 1.471 . S
C407 C408 1.381 . A
C407 H412 1.098 . S
C408 C551 1.471 . S
C409 N410 1.402 . S
C409 O555 1.209 . D
N410 C297 1.407 1_666 S
N410 C552 1.402 . S
N413 C67 1.416 1_656 S
N413 C414 1.407 . S
N413 C575 1.407 1_545 S
C414 C415 1.471 . S
C414 O578 1.209 1_545 D
C415 C416 1.382 . A
C415 C420 1.394 . A
C416 C417 1.381 . A
C416 H423 1.098 . S
C417 C418 1.396 . A
C417 C576 1.471 1_545 S
C418 C419 1.383 . A
C418 C421 1.472 . S
C419 C420 1.382 . A
C419 H424 1.098 . S
C420 C575 1.473 1_545 S
C421 N422 1.401 . S
C421 O579 1.209 1_545 D
N422 C131 1.405 1_656 S
N422 C576 1.400 1_545 S
N425 C256 1.411 1_666 S
N425 C426 1.404 . S
N425 C533 1.404 . S
C426 C427 1.471 . S
C426 O536 1.209 . D
C427 C428 1.395 . A
C427 C432 1.382 . A
C428 C429 1.382 . A
C428 C533 1.472 . S
C429 C430 1.382 . A
C429 H445 1.098 . S
C430 C431 1.395 . A
C430 C433 1.471 . S
C431 C432 1.381 . A
C431 C534 1.471 . S
C432 H446 1.098 . S
C433 N434 1.404 . S
C433 O538 1.209 . D
N434 C218 1.410 1_666 S
N434 C534 1.403 . S
N435 C109 1.412 1_666 S
N435 C436 1.405 . S
N435 C569 1.404 . S
C436 C437 1.472 . S
C436 O571 1.209 . D
C437 C438 1.394 . A
C437 C442 1.382 . A
C438 C439 1.382 . A
C438 C569 1.472 . S
C439 C440 1.382 . A
C439 H447 1.098 . S
C440 C441 1.395 . A
C440 C443 1.471 . S
C441 C442 1.382 . A
C441 C570 1.472 . S
C442 H448 1.098 . S
C443 N444 1.404 . S
C443 O574 1.209 . D
N444 C172 1.411 1_666 S
N444 C570 1.404 . S
N449 C114 1.407 1_666 S
N449 C450 1.402 . S
N449 C539 1.402 . S
C450 C451 1.471 . S
C450 O542 1.209 . D
C451 C452 1.382 . A
C451 C456 1.395 . A
C452 C453 1.382 . A
C452 H459 1.098 . S
C453 C454 1.394 . A
C453 C540 1.472 . S
C454 C455 1.382 . A
C454 C457 1.471 . S
C455 C456 1.382 . A
C455 H460 1.098 . S
C456 C539 1.472 . S
C457 N458 1.406 . S
C457 O544 1.209 . D
N458 C18 1.413 1_666 S
N458 C540 1.405 . S
N461 C23 1.406 1_666 S
N461 C462 1.401 . S
N461 C593 1.401 . S
C462 C463 1.473 . S
C462 O596 1.208 . D
C463 C464 1.383 . A
C463 C468 1.396 . A
C464 C465 1.383 . A
C464 H481 1.098 . S
C465 C466 1.396 . A
C465 C594 1.473 . S
C466 C467 1.381 . A
C466 C469 1.471 . S
C467 C468 1.381 . A
C467 H482 1.098 . S
C468 C593 1.470 . S
C469 N470 1.401 . S
C469 O597 1.209 . D
N470 C93 1.406 1_666 S
N470 C594 1.402 . S
N471 C228 1.409 1_766 S
N471 C472 1.403 . S
N471 C587 1.403 1_655 S
C472 C473 1.473 . S
C472 O590 1.209 1_655 D
C473 C474 1.395 . A
C473 C478 1.382 . A
C474 C475 1.382 . A
C474 C587 1.471 1_655 S
C475 C476 1.382 . A
C475 H483 1.098 . S
C476 C477 1.395 . A
C476 C479 1.471 . S
C477 C478 1.383 . A
C477 C588 1.472 1_655 S
C478 H484 1.098 . S
C479 N480 1.402 . S
C479 O591 1.209 1_655 D
N480 C329 1.409 1_766 S
N480 C588 1.403 1_655 S
N485 C72 1.406 1_666 S
N485 C486 1.401 . S
N485 C582 1.401 . S
C486 C487 1.471 . S
C486 O586 1.209 . D
C487 C488 1.396 . A
C487 C492 1.382 . A
C488 C489 1.382 . A
C488 C582 1.471 . S
C489 C490 1.382 . A
C489 H495 1.098 . S
C490 C491 1.396 . A
C490 C493 1.471 . S
C491 C492 1.382 . A
C491 C581 1.471 . S
C492 H496 1.098 . S
C493 N494 1.402 . S
C493 O583 1.209 . D
N494 C13 1.406 1_666 S
N494 C581 1.401 . S
N497 C88 1.407 1_676 S
N497 C498 1.402 . S
N497 C545 1.401 1_565 S
C498 C499 1.473 . S
C498 O547 1.208 1_565 D
C499 C500 1.395 . A
C499 C504 1.383 . A
C500 C501 1.382 . A
C500 C545 1.471 1_565 S
C501 C502 1.382 . A
C501 H517 1.098 . S
C502 C503 1.394 . A
C502 C505 1.472 . S
C503 C504 1.383 . A
C503 C546 1.473 1_565 S
C504 H518 1.098 . S
C505 N506 1.406 . S
C505 O549 1.209 1_565 D
N506 C213 1.416 1_676 S
N506 C546 1.407 1_565 S
N507 C47 1.407 1_666 S
N507 C508 1.402 . S
N507 C606 1.402 . S
C508 C509 1.470 . S
C508 O610 1.209 . D
C509 C510 1.395 . A
C509 C514 1.381 . A
C510 C511 1.382 . A
C510 C606 1.472 . S
C511 C512 1.382 . A
C511 H519 1.098 . S
C512 C513 1.395 . A
C512 C515 1.472 . S
C513 C514 1.381 . A
C513 C605 1.471 . S
C514 H520 1.098 . S
C515 N516 1.403 . S
C515 O607 1.209 . D
N516 C8 1.408 1_666 S
N516 C605 1.402 . S
C521 O524 1.208 . D
C522 O525 1.209 . D
C527 O530 1.208 . D
C528 O531 1.209 . D
C533 O535 1.208 . D
C534 O537 1.209 . D
C539 O541 1.209 . D
C540 O543 1.209 . D
C545 N497 1.401 1_545 S
C545 C500 1.471 1_545 S
C545 O548 1.209 . D
C546 N506 1.407 1_545 S
C546 C503 1.473 1_545 S
C546 O550 1.208 . D
O547 C498 1.208 1_545 D
O549 C505 1.209 1_545 D
C551 O553 1.209 . D
C552 O556 1.209 . D
C557 O560 1.209 . D
C558 O561 1.208 . D
C563 O567 1.208 . D
C564 O566 1.209 . D
C569 O572 1.209 . D
C570 O573 1.209 . D
C575 C420 1.473 1_565 S
C575 N413 1.407 1_565 S
C575 O577 1.208 . D
C576 C417 1.471 1_565 S
C576 N422 1.400 1_565 S
C576 O580 1.209 . D
O578 C414 1.209 1_565 D
O579 C421 1.209 1_565 D
C581 O584 1.209 . D
C582 O585 1.209 . D
C587 C474 1.471 1_455 S
C587 N471 1.403 1_455 S
C587 O589 1.209 . D
C588 C477 1.472 1_455 S
C588 N480 1.403 1_455 S
C588 O592 1.209 . D
O590 C472 1.209 1_455 D
O591 C479 1.209 1_455 D
C593 O595 1.209 . D
C594 O598 1.208 . D
C599 N338 1.402 1_556 S
C599 C346 1.471 1_556 S
C599 O602 1.209 . D
C600 C349 1.472 1_556 S
C600 N343 1.403 1_556 S
C600 O603 1.208 . D
O601 C337 1.208 1_556 D
O604 C344 1.209 1_556 D
C605 O608 1.209 . D
C606 O609 1.209 . D
C611 N341 1.403 1_556 S
C611 C323 1.473 1_767 S
C611 O614 1.208 . D
C612 C320 1.471 1_767 S
C612 N340 1.402 1_656 S
C612 O615 1.209 . D
O613 C342 1.209 1_556 D
O616 C339 1.208 1_656 D
